data_1533712
loop_
_publ_author_name
'Hashimoto, Y.'
'Hinatsu, Y.'
'Wakeshima, M.'

_publ_section_title
;
 Magnetic properties of ternary sodium oxides Na Ln O2 (Ln = rare earths)
;
_journal_name_full 'Journal of Solid State Chemistry'
_journal_page_first 266
_journal_page_last 272
_journal_volume 176
_journal_year 2003
_chemical_formula_sum 'Er Na O2'
_chemical_name_systematic 'Na Er O2'
_space_group_IT_number 15
_symmetry_space_group_name_Hall '-C 2yc'
_symmetry_space_group_name_H-M 'C 1 2/c 1'
_cell_angle_alpha 90
_cell_angle_beta 146.713
_cell_angle_gamma 90
_cell_formula_units_Z 8
_cell_length_a 9.9243
_cell_length_b 13.1369
_cell_length_c 6.0216
_cell_volume 430.869
_citation_journal_id_ASTM JSSCBI
_cod_data_source_file Hashimoto_JSSCBI_2003_234.cif
_cod_data_source_block Er1Na1O2
_cod_original_cell_volume 430.8688
_cod_original_formula_sum 'Er1 Na1 O2'
_cod_database_code 1533712

loop_
_symmetry_equiv_pos_as_xyz
x,y,z
-x,y,-z+1/2
-x,-y,-z
x,-y,z-1/2
x+1/2,y+1/2,z
-x+1/2,y+1/2,-z+1/2
-x+1/2,-y+1/2,-z
x+1/2,-y+1/2,z-1/2

loop_
_atom_site_label
_atom_site_type_symbol
_atom_site_fract_x
_atom_site_fract_y
_atom_site_fract_z
_atom_site_occupancy
_atom_site_U_iso_or_equiv
Er2 Er+3 0 0.317 0.25 1 0.0
O1 O-2 0.234 0.057 0.256 1 0.0
Na1 Na+1 0 0.572 0.25 1 0.0
O2 O-2 0.256 0.307 0.308 1 0.0
Er1 Er+3 0 0.057 0.25 1 0.0
Na2 Na+1 0 0.811 0.25 1 0.0
